data_7002779
loop_
_publ_author_name
'Sabiah, Shahulhameed'
'Varghese, Babu'
'Murthy, Narasimha N.'

_publ_section_title
;
 Mononuclear [(BP)2MX]n+ (M = Cu2+, Co2+, Zn2+; X = OH2, Cl&#x2212;)
 complexes with a new biphenyl appended N-bidentate ligand: structural,
 spectroscopic, solution equilibrium and ligand dynamic studies
;
_journal_coden_ASTM DTARAF
_journal_issue 44
_journal_name_full 'Dalton Transactions'
_journal_page_first 9770
_journal_page_last 9780
_journal_paper_doi 10.1039/b910519k
_journal_year 2009
_chemical_formula_sum 'C40 H38 Cl2 Cu N4 O9'
_chemical_formula_weight 853.18
_space_group_IT_number 15
_symmetry_cell_setting monoclinic
_symmetry_space_group_name_Hall '-C 2yc'
_symmetry_space_group_name_H-M 'C 1 2/c 1'
_atom_sites_solution_hydrogens geom
_atom_sites_solution_primary direct
_atom_sites_solution_secondary difmap
_audit_creation_method SHELXL-97
_cell_angle_alpha 90.00
_cell_angle_beta 124.36(3)
_cell_angle_gamma 90.00
_cell_formula_units_Z 4
_cell_length_a 22.153(12)
_cell_length_b 9.755(2)
_cell_length_c 22.365(6)
_cell_measurement_reflns_used 25
_cell_measurement_temperature 293(2)
_cell_measurement_theta_max 15
_cell_measurement_theta_min 10
_cell_volume 3990(3)
_computing_cell_refinement 'cad4 programs'
_computing_data_collection 'cad4 programs'
_computing_data_reduction 'xcad4 (wingx)'
_computing_molecular_graphics 'ORTEP3 (WINGX)'
_computing_publication_material 'SHELXL-97 (Sheldrick, 1997)'
_computing_structure_refinement 'SHELXL-97 (Sheldrick, 1997)'
_computing_structure_solution 'SIR92 (WINGX)'
_diffrn_ambient_temperature 293(2)
_diffrn_measured_fraction_theta_full 0.991
_diffrn_measured_fraction_theta_max 0.991
_diffrn_measurement_device_type 'CAD4 diffractometer'
_diffrn_measurement_method '\w-2\t scan'
_diffrn_radiation_monochromator graphite
_diffrn_radiation_source 'fine-focus sealed tube'
_diffrn_radiation_type MoK\a
_diffrn_radiation_wavelength 0.71073
_diffrn_reflns_av_R_equivalents 0.0148
_diffrn_reflns_av_sigmaI/netI 0.0405
_diffrn_reflns_limit_h_max 26
_diffrn_reflns_limit_h_min 0
_diffrn_reflns_limit_k_max 11
_diffrn_reflns_limit_k_min 0
_diffrn_reflns_limit_l_max 21
_diffrn_reflns_limit_l_min -26
_diffrn_reflns_number 3580
_diffrn_reflns_theta_full 25.00
_diffrn_reflns_theta_max 25.00
_diffrn_reflns_theta_min 2.07
_diffrn_standards_decay_% 0
_diffrn_standards_interval_time 3600
_diffrn_standards_number 2
_exptl_absorpt_coefficient_mu 0.741
_exptl_absorpt_correction_T_max 0.9991
_exptl_absorpt_correction_T_min 0.9381
_exptl_absorpt_correction_type psi-scan
_exptl_absorpt_process_details
;
North A.C.T., Phillips D.C. & Mathews F.S. (1968) Acta. Cryst. A24, 351
Number of psi-scan sets used was 3
Theta correction was applied.
Averaged transmission function was used.
No Fourier smoothing was applied.
;
_exptl_crystal_colour green
_exptl_crystal_density_diffrn 1.420
_exptl_crystal_density_method 'not measured'
_exptl_crystal_description plate
_exptl_crystal_F_000 1764
_exptl_crystal_size_max 0.3
_exptl_crystal_size_mid 0.2
_exptl_crystal_size_min 0.2
_refine_diff_density_max 0.492
_refine_diff_density_min -0.319
_refine_diff_density_rms 0.055
_refine_ls_extinction_method none
_refine_ls_goodness_of_fit_ref 1.018
_refine_ls_hydrogen_treatment constr
_refine_ls_matrix_type full
_refine_ls_number_parameters 291
_refine_ls_number_reflns 3485
_refine_ls_number_restraints 20
_refine_ls_restrained_S_all 1.068
_refine_ls_R_factor_all 0.1049
_refine_ls_R_factor_gt 0.0624
_refine_ls_shift/su_max 0.001
_refine_ls_shift/su_mean 0.000
_refine_ls_structure_factor_coef Fsqd
_refine_ls_weighting_details 'calc w=1/[\s^2^(Fo^2^)+(0.0791P)^2^+7.0101P] where P=(Fo^2^+2Fc^2^)/3'
_refine_ls_weighting_scheme calc
_refine_ls_wR_factor_gt 0.1514
_refine_ls_wR_factor_ref 0.1750
_reflns_number_gt 2214
_reflns_number_total 3485
_reflns_threshold_expression >2sigma(I)
_cod_data_source_file B910519K.txt
_cod_data_source_block 645341
_cod_original_sg_symbol_H-M C2/c
_cod_database_code 7002779

loop_
_symmetry_equiv_pos_as_xyz
'x, y, z'
'-x, y, -z+1/2'
'x+1/2, y+1/2, z'
'-x+1/2, y+1/2, -z+1/2'
'-x, -y, -z'
'x, -y, z-1/2'
'-x+1/2, -y+1/2, -z'
'x+1/2, -y+1/2, z-1/2'

loop_
_atom_site_label
_atom_site_type_symbol
_atom_site_fract_x
_atom_site_fract_y
_atom_site_fract_z
_atom_site_U_iso_or_equiv
_atom_site_adp_type
_atom_site_occupancy
_atom_site_symmetry_multiplicity
_atom_site_calc_flag
_atom_site_refinement_flags
_atom_site_disorder_assembly
_atom_site_disorder_group
C15 C 0.4294(3) 0.3872(5) 0.1275(3) 0.0720(13) Uani 1 1 d . . .
H15A H 0.3890 0.4121 0.0790 0.086 Uiso 1 1 calc R . .
H15B H 0.4519 0.4710 0.1544 0.086 Uiso 1 1 calc R . .
C16 C 0.4839(3) 0.3071(5) 0.1233(3) 0.0659(13) Uani 1 1 d . . .
C17 C 0.4972(3) 0.3288(6) 0.0706(3) 0.0852(17) Uani 1 1 d . . .
H17 H 0.4703 0.3927 0.0339 0.102 Uiso 1 1 calc R . .
C18 C 0.5517(4) 0.2527(7) 0.0738(4) 0.098(2) Uani 1 1 d . . .
H18 H 0.5618 0.2654 0.0390 0.118 Uiso 1 1 calc R . .
C19 C 0.5911(4) 0.1580(7) 0.1285(4) 0.0971(19) Uani 1 1 d . . .
H19 H 0.6281 0.1065 0.1315 0.116 Uiso 1 1 calc R . .
C20 C 0.5741(3) 0.1423(6) 0.1779(3) 0.0855(16) Uani 1 1 d . . .
H20 H 0.5995 0.0771 0.2142 0.103 Uiso 1 1 calc R . .
C1 C 0.3466(3) 0.2029(5) 0.1094(3) 0.0744(14) Uani 1 1 d . . .
H1A H 0.3167 0.2465 0.0623 0.089 Uiso 1 1 calc R . .
H1B H 0.3732 0.1289 0.1052 0.089 Uiso 1 1 calc R . .
C2 C 0.2975(3) 0.1432(6) 0.1284(3) 0.0871(17) Uani 1 1 d . . .
C3 C 0.3045(4) 0.0056(7) 0.1482(5) 0.124(3) Uani 1 1 d . . .
H3 H 0.3401 -0.0484 0.1502 0.149 Uiso 1 1 calc R . .
C4 C 0.2577(5) -0.0511(9) 0.1651(6) 0.161(4) Uani 1 1 d . . .
H4 H 0.2627 -0.1427 0.1787 0.193 Uiso 1 1 calc R . .
C5 C 0.2052(6) 0.0271(11) 0.1617(6) 0.171(5) Uani 1 1 d . . .
H5 H 0.1754 -0.0106 0.1745 0.205 Uiso 1 1 calc R . .
C6 C 0.1955(4) 0.1627(10) 0.1393(5) 0.136(3) Uani 1 1 d . . .
H6 H 0.1578 0.2140 0.1349 0.163 Uiso 1 1 calc R . .
C7 C 0.2420(3) 0.2221(7) 0.1235(4) 0.0928(19) Uani 1 1 d . . .
C8 C 0.2313(3) 0.3667(7) 0.0988(3) 0.0884(18) Uani 1 1 d . . .
C9 C 0.1615(4) 0.4192(11) 0.0456(4) 0.120(3) Uani 1 1 d . . .
H9 H 0.1204 0.3641 0.0276 0.144 Uiso 1 1 calc R . .
C10 C 0.1534(6) 0.5512(14) 0.0199(4) 0.144(4) Uani 1 1 d . . .
H10 H 0.1073 0.5841 -0.0160 0.172 Uiso 1 1 calc R . .
C11 C 0.2135(6) 0.6331(11) 0.0477(4) 0.132(3) Uani 1 1 d . . .
H11 H 0.2079 0.7218 0.0301 0.158 Uiso 1 1 calc R . .
C12 C 0.2823(4) 0.5872(7) 0.1014(4) 0.0962(18) Uani 1 1 d . . .
H12 H 0.3224 0.6453 0.1200 0.115 Uiso 1 1 calc R . .
C13 C 0.2920(3) 0.4535(6) 0.1278(3) 0.0718(14) Uani 1 1 d . . .
C14 C 0.3657(3) 0.4005(5) 0.1878(3) 0.0652(12) Uani 1 1 d . . .
H14A H 0.3978 0.4780 0.2127 0.078 Uiso 1 1 calc R . .
H14B H 0.3604 0.3519 0.2224 0.078 Uiso 1 1 calc R . .
N1 N 0.4012(2) 0.3070(4) 0.1634(2) 0.0599(10) Uani 1 1 d . . .
N2 N 0.5228(2) 0.2162(4) 0.1765(2) 0.0685(11) Uani 1 1 d . . .
O1 O 0.5000 -0.0044(5) 0.2500 0.121(3) Uani 1 2 d S . .
H1 H 0.5024 -0.0325 0.2168 0.20(4) Uiso 1 1 calc R . .
Cl1 Cl 0.51719(12) -0.26484(17) 0.14426(11) 0.1046(6) Uani 1 1 d D . .
Cu Cu 0.5000 0.21043(9) 0.2500 0.0666(3) Uani 1 2 d S . .
O2 O 0.5234(8) -0.1378(10) 0.1226(8) 0.217(12) Uani 0.50 1 d PD A 1
O3 O 0.4623(8) -0.2752(18) 0.1529(11) 0.279(16) Uani 0.50 1 d PD A 1
O4 O 0.5848(7) -0.283(2) 0.2126(6) 0.297(16) Uani 0.50 1 d PD A 1
O5 O 0.5151(11) -0.3638(16) 0.1002(11) 0.296(16) Uani 0.50 1 d PD A 1
O2' O 0.5538(7) -0.1848(13) 0.1245(9) 0.231(12) Uani 0.50 1 d PD A 2
O3' O 0.4699(6) -0.1751(16) 0.1487(6) 0.160(6) Uani 0.50 1 d PD A 2
O4' O 0.5518(7) -0.3527(11) 0.1950(6) 0.230(13) Uani 0.50 1 d PD A 2
O5' O 0.4628(7) -0.3375(10) 0.0774(4) 0.160(7) Uani 0.50 1 d PD A 2

loop_
_atom_site_aniso_label
_atom_site_aniso_U_11
_atom_site_aniso_U_22
_atom_site_aniso_U_33
_atom_site_aniso_U_23
_atom_site_aniso_U_13
_atom_site_aniso_U_12
C15 0.077(3) 0.073(3) 0.075(3) 0.005(3) 0.048(3) -0.007(3)
C16 0.080(3) 0.062(3) 0.071(3) -0.019(3) 0.052(3) -0.026(3)
C17 0.118(5) 0.083(4) 0.084(4) -0.012(3) 0.074(4) -0.025(3)
C18 0.140(6) 0.099(5) 0.113(5) -0.033(4) 0.107(5) -0.036(4)
C19 0.129(5) 0.093(4) 0.123(5) -0.015(4) 0.104(5) -0.007(4)
C20 0.110(4) 0.079(4) 0.108(4) -0.004(3) 0.086(4) 0.005(3)
C1 0.073(3) 0.080(3) 0.083(3) -0.032(3) 0.052(3) -0.017(3)
C2 0.084(4) 0.088(4) 0.114(5) -0.047(4) 0.071(4) -0.032(3)
C3 0.148(6) 0.082(4) 0.199(8) -0.065(5) 0.131(6) -0.051(4)
C4 0.210(9) 0.099(5) 0.264(11) -0.069(6) 0.188(9) -0.083(6)
C5 0.195(10) 0.140(8) 0.288(13) -0.089(9) 0.202(10) -0.085(7)
C6 0.123(6) 0.136(7) 0.204(9) -0.076(7) 0.126(6) -0.053(5)
C7 0.080(4) 0.111(5) 0.111(5) -0.057(4) 0.068(4) -0.039(4)
C8 0.074(4) 0.123(5) 0.082(4) -0.045(4) 0.052(3) -0.009(4)
C9 0.072(5) 0.198(9) 0.079(5) -0.057(5) 0.037(4) 0.011(5)
C10 0.121(7) 0.227(12) 0.073(5) -0.003(6) 0.048(5) 0.082(8)
C11 0.152(7) 0.174(9) 0.093(6) 0.037(6) 0.083(6) 0.084(8)
C12 0.112(5) 0.099(5) 0.101(5) 0.008(4) 0.074(4) 0.023(4)
C13 0.074(4) 0.083(4) 0.066(3) -0.013(3) 0.045(3) 0.004(3)
C14 0.073(3) 0.059(3) 0.070(3) -0.014(2) 0.044(3) -0.005(2)
N1 0.070(2) 0.058(2) 0.066(2) -0.0133(19) 0.047(2) -0.0129(19)
N2 0.087(3) 0.067(2) 0.081(3) -0.007(2) 0.066(3) -0.005(2)
O1 0.202(8) 0.063(3) 0.193(7) 0.000 0.169(7) 0.000
Cl1 0.1473(17) 0.0788(11) 0.1314(16) 0.0074(10) 0.1050(15) 0.0120(11)
Cu 0.0822(6) 0.0664(6) 0.0804(6) 0.000 0.0635(5) 0.000
O2 0.124(11) 0.050(6) 0.31(2) 0.055(9) 0.020(12) -0.008(7)
O3 0.27(2) 0.217(19) 0.53(4) -0.19(2) 0.34(3) -0.114(18)
O4 0.171(16) 0.56(5) 0.169(15) 0.18(2) 0.102(14) 0.10(2)
O5 0.41(4) 0.170(16) 0.52(4) -0.13(2) 0.40(4) -0.04(2)
O2' 0.213(18) 0.115(12) 0.46(3) 0.122(15) 0.25(2) 0.068(11)
O3' 0.142(11) 0.200(16) 0.099(8) -0.043(8) 0.044(7) 0.039(11)
O4' 0.194(17) 0.111(9) 0.166(13) 0.098(9) -0.030(12) -0.026(10)
O5' 0.33(2) 0.070(6) 0.111(8) -0.007(6) 0.140(11) -0.014(9)

loop_
_atom_type_symbol
_atom_type_description
_atom_type_scat_dispersion_real
_atom_type_scat_dispersion_imag
_atom_type_scat_source
C C 0.0033 0.0016 'International Tables Vol C Tables 4.2.6.8 and 6.1.1.4'
H H 0.0000 0.0000 'International Tables Vol C Tables 4.2.6.8 and 6.1.1.4'
N N 0.0061 0.0033 'International Tables Vol C Tables 4.2.6.8 and 6.1.1.4'
O O 0.0106 0.0060 'International Tables Vol C Tables 4.2.6.8 and 6.1.1.4'
Cl Cl 0.1484 0.1585 'International Tables Vol C Tables 4.2.6.8 and 6.1.1.4'
Cu Cu 0.3201 1.2651 'International Tables Vol C Tables 4.2.6.8 and 6.1.1.4'

loop_
_geom_angle_atom_site_label_1
_geom_angle_atom_site_label_2
_geom_angle_atom_site_label_3
_geom_angle
_geom_angle_site_symmetry_1
_geom_angle_site_symmetry_3
_geom_angle_publ_flag
C16 C15 N1 111.2(4) . . ?
C16 C15 H15A 109.4 . . ?
N1 C15 H15A 109.4 . . ?
C16 C15 H15B 109.4 . . ?
N1 C15 H15B 109.4 . . ?
H15A C15 H15B 108.0 . . ?
N2 C16 C17 121.3(5) . . ?
N2 C16 C15 115.6(4) . . ?
C17 C16 C15 123.0(5) . . ?
C18 C17 C16 118.2(6) . . ?
C18 C17 H17 120.9 . . ?
C16 C17 H17 120.9 . . ?
C19 C18 C17 120.1(5) . . ?
C19 C18 H18 119.9 . . ?
C17 C18 H18 119.9 . . ?
C20 C19 C18 117.8(6) . . ?
C20 C19 H19 121.1 . . ?
C18 C19 H19 121.1 . . ?
N2 C20 C19 123.0(6) . . ?
N2 C20 H20 118.5 . . ?
C19 C20 H20 118.5 . . ?
C2 C1 N1 114.6(4) . . ?
C2 C1 H1A 108.6 . . ?
N1 C1 H1A 108.6 . . ?
C2 C1 H1B 108.6 . . ?
N1 C1 H1B 108.6 . . ?
H1A C1 H1B 107.6 . . ?
C3 C2 C7 119.3(6) . . ?
C3 C2 C1 119.8(5) . . ?
C7 C2 C1 120.8(6) . . ?
C2 C3 C4 120.0(7) . . ?
C2 C3 H3 120.0 . . ?
C4 C3 H3 120.0 . . ?
C5 C4 C3 120.2(8) . . ?
C5 C4 H4 119.9 . . ?
C3 C4 H4 119.9 . . ?
C4 C5 C6 120.6(8) . . ?
C4 C5 H5 119.7 . . ?
C6 C5 H5 119.7 . . ?
C5 C6 C7 120.2(8) . . ?
C5 C6 H6 119.9 . . ?
C7 C6 H6 119.9 . . ?
C6 C7 C2 119.6(7) . . ?
C6 C7 C8 120.4(6) . . ?
C2 C7 C8 120.0(5) . . ?
C13 C8 C9 118.7(7) . . ?
C13 C8 C7 119.6(5) . . ?
C9 C8 C7 121.8(7) . . ?
C10 C9 C8 120.8(8) . . ?
C10 C9 H9 119.6 . . ?
C8 C9 H9 119.6 . . ?
C11 C10 C9 119.5(9) . . ?
C11 C10 H10 120.3 . . ?
C9 C10 H10 120.3 . . ?
C10 C11 C12 121.5(10) . . ?
C10 C11 H11 119.3 . . ?
C12 C11 H11 119.3 . . ?
C11 C12 C13 120.1(7) . . ?
C11 C12 H12 120.0 . . ?
C13 C12 H12 120.0 . . ?
C12 C13 C8 119.4(6) . . ?
C12 C13 C14 121.9(5) . . ?
C8 C13 C14 118.7(5) . . ?
N1 C14 C13 114.5(4) . . ?
N1 C14 H14A 108.6 . . ?
C13 C14 H14A 108.6 . . ?
N1 C14 H14B 108.6 . . ?
C13 C14 H14B 108.6 . . ?
H14A C14 H14B 107.6 . . ?
C15 N1 C14 110.2(4) . . ?
C15 N1 C1 108.1(4) . . ?
C14 N1 C1 110.6(3) . . ?
C15 N1 Cu 101.1(3) . . ?
C14 N1 Cu 114.6(3) . . ?
C1 N1 Cu 111.8(3) . . ?
C20 N2 C16 119.5(4) . . ?
C20 N2 Cu 125.6(4) . . ?
C16 N2 Cu 114.8(3) . . ?
Cu O1 H1 109.5 . . ?
O4' Cl1 O3 87.7(11) . . ?
O4' Cl1 O5 85.7(12) . . ?
O3 Cl1 O5 112.9(7) . . ?
O4' Cl1 O2 142.7(8) . . ?
O3 Cl1 O2 113.6(7) . . ?
O5 Cl1 O2 110.9(8) . . ?
O4' Cl1 O2' 120.2(7) . . ?
O3 Cl1 O2' 147.5(8) . . ?
O5 Cl1 O2' 87.4(10) . . ?
O2 Cl1 O2' 33.9(7) . . ?
O4' Cl1 O3' 116.9(8) . . ?
O3 Cl1 O3' 42.8(8) . . ?
O5 Cl1 O3' 140.1(10) . . ?
O2 Cl1 O3' 71.8(8) . . ?
O2' Cl1 O3' 105.5(6) . . ?
O4' Cl1 O4 38.8(9) . . ?
O3 Cl1 O4 109.0(8) . . ?
O5 Cl1 O4 105.8(7) . . ?
O2 Cl1 O4 103.9(7) . . ?
O2' Cl1 O4 87.9(10) . . ?
O3' Cl1 O4 112.1(10) . . ?
O4' Cl1 O5' 108.5(6) . . ?
O3 Cl1 O5' 79.7(9) . . ?
O5 Cl1 O5' 41.2(9) . . ?
O2 Cl1 O5' 105.4(8) . . ?
O2' Cl1 O5' 104.0(7) . . ?
O3' Cl1 O5' 99.0(6) . . ?
O4 Cl1 O5' 142.5(10) . . ?
N2 Cu N2 176.7(2) 2_655 . ?
N2 Cu O1 91.63(12) 2_655 . ?
N2 Cu O1 91.63(12) . . ?
N2 Cu N1 81.18(16) 2_655 2_655 ?
N2 Cu N1 97.37(16) . 2_655 ?
O1 Cu N1 115.93(9) . 2_655 ?
N2 Cu N1 97.37(16) 2_655 . ?
N2 Cu N1 81.18(16) . . ?
O1 Cu N1 115.93(9) . . ?
N1 Cu N1 128.14(19) 2_655 . ?

loop_
_geom_bond_atom_site_label_1
_geom_bond_atom_site_label_2
_geom_bond_distance
_geom_bond_site_symmetry_2
_geom_bond_publ_flag
C15 C16 1.484(7) . ?
C15 N1 1.488(6) . ?
C15 H15A 0.9700 . ?
C15 H15B 0.9700 . ?
C16 N2 1.337(6) . ?
C16 C17 1.384(7) . ?
C17 C18 1.383(8) . ?
C17 H17 0.9300 . ?
C18 C19 1.381(9) . ?
C18 H18 0.9300 . ?
C19 C20 1.362(7) . ?
C19 H19 0.9300 . ?
C20 N2 1.332(6) . ?
C20 H20 0.9300 . ?
C1 C2 1.492(7) . ?
C1 N1 1.519(6) . ?
C1 H1A 0.9700 . ?
C1 H1B 0.9700 . ?
C2 C3 1.394(9) . ?
C2 C7 1.400(8) . ?
C3 C4 1.401(9) . ?
C3 H3 0.9300 . ?
C4 C5 1.358(12) . ?
C4 H4 0.9300 . ?
C5 C6 1.387(13) . ?
C5 H5 0.9300 . ?
C6 C7 1.391(9) . ?
C6 H6 0.9300 . ?
C7 C8 1.485(9) . ?
C8 C13 1.399(8) . ?
C8 C9 1.412(9) . ?
C9 C10 1.380(13) . ?
C9 H9 0.9300 . ?
C10 C11 1.364(12) . ?
C10 H10 0.9300 . ?
C11 C12 1.378(10) . ?
C11 H11 0.9300 . ?
C12 C13 1.398(8) . ?
C12 H12 0.9300 . ?
C13 C14 1.504(7) . ?
C14 N1 1.494(5) . ?
C14 H14A 0.9700 . ?
C14 H14B 0.9700 . ?
N1 Cu 2.155(4) . ?
N2 Cu 1.975(4) . ?
O1 Cu 2.096(5) . ?
O1 H1 0.8200 . ?
Cl1 O4' 1.275(6) . ?
Cl1 O3 1.338(7) . ?
Cl1 O5 1.362(8) . ?
Cl1 O2 1.365(7) . ?
Cl1 O2' 1.367(7) . ?
Cl1 O3' 1.410(7) . ?
Cl1 O4 1.425(8) . ?
Cl1 O5' 1.468(7) . ?
Cu N2 1.975(4) 2_655 ?
Cu N1 2.155(4) 2_655 ?

loop_
_geom_hbond_atom_site_label_D
_geom_hbond_atom_site_label_H
_geom_hbond_atom_site_label_A
_geom_hbond_distance_DH
_geom_hbond_distance_HA
_geom_hbond_distance_DA
_geom_hbond_angle_DHA
_geom_hbond_site_symmetry_A
O1 H1 O3' 0.82 1.88 2.578(10) 142.1 .

loop_
_geom_torsion_atom_site_label_1
_geom_torsion_atom_site_label_2
_geom_torsion_atom_site_label_3
_geom_torsion_atom_site_label_4
_geom_torsion
_geom_torsion_site_symmetry_1
_geom_torsion_site_symmetry_2
_geom_torsion_site_symmetry_3
_geom_torsion_site_symmetry_4
_geom_torsion_publ_flag
N1 C15 C16 N2 -29.9(6) . . . . ?
N1 C15 C16 C17 153.5(4) . . . . ?
N2 C16 C17 C18 0.6(8) . . . . ?
C15 C16 C17 C18 177.0(5) . . . . ?
C16 C17 C18 C19 0.1(9) . . . . ?
C17 C18 C19 C20 0.4(9) . . . . ?
C18 C19 C20 N2 -1.6(10) . . . . ?
N1 C1 C2 C3 -111.5(6) . . . . ?
N1 C1 C2 C7 71.4(7) . . . . ?
C7 C2 C3 C4 -2.0(11) . . . . ?
C1 C2 C3 C4 -179.1(7) . . . . ?
C2 C3 C4 C5 0.5(14) . . . . ?
C3 C4 C5 C6 2.1(16) . . . . ?
C4 C5 C6 C7 -3.2(15) . . . . ?
C5 C6 C7 C2 1.7(12) . . . . ?
C5 C6 C7 C8 179.4(8) . . . . ?
C3 C2 C7 C6 0.8(10) . . . . ?
C1 C2 C7 C6 178.0(6) . . . . ?
C3 C2 C7 C8 -176.9(6) . . . . ?
C1 C2 C7 C8 0.3(8) . . . . ?
C6 C7 C8 C13 136.0(6) . . . . ?
C2 C7 C8 C13 -46.3(8) . . . . ?
C6 C7 C8 C9 -45.2(8) . . . . ?
C2 C7 C8 C9 132.5(6) . . . . ?
C13 C8 C9 C10 3.1(9) . . . . ?
C7 C8 C9 C10 -175.6(6) . . . . ?
C8 C9 C10 C11 -1.7(11) . . . . ?
C9 C10 C11 C12 -0.4(12) . . . . ?
C10 C11 C12 C13 1.0(10) . . . . ?
C11 C12 C13 C8 0.6(8) . . . . ?
C11 C12 C13 C14 -178.1(5) . . . . ?
C9 C8 C13 C12 -2.5(7) . . . . ?
C7 C8 C13 C12 176.2(5) . . . . ?
C9 C8 C13 C14 176.2(4) . . . . ?
C7 C8 C13 C14 -5.0(7) . . . . ?
C12 C13 C14 N1 -103.7(5) . . . . ?
C8 C13 C14 N1 77.6(5) . . . . ?
C16 C15 N1 C14 162.3(4) . . . . ?
C16 C15 N1 C1 -76.8(5) . . . . ?
C16 C15 N1 Cu 40.8(4) . . . . ?
C13 C14 N1 C15 74.4(5) . . . . ?
C13 C14 N1 C1 -45.1(5) . . . . ?
C13 C14 N1 Cu -172.5(3) . . . . ?
C2 C1 N1 C15 -162.8(5) . . . . ?
C2 C1 N1 C14 -42.1(6) . . . . ?
C2 C1 N1 Cu 86.8(5) . . . . ?
C19 C20 N2 C16 2.4(8) . . . . ?
C19 C20 N2 Cu -175.0(5) . . . . ?
C17 C16 N2 C20 -1.8(7) . . . . ?
C15 C16 N2 C20 -178.4(4) . . . . ?
C17 C16 N2 Cu 175.8(4) . . . . ?
C15 C16 N2 Cu -0.8(5) . . . . ?
C20 N2 Cu N2 133.3(4) . . . 2_655 ?
C16 N2 Cu N2 -44.1(3) . . . 2_655 ?
C20 N2 Cu O1 -46.7(4) . . . . ?
C16 N2 Cu O1 135.9(3) . . . . ?
C20 N2 Cu N1 69.7(4) . . . 2_655 ?
C16 N2 Cu N1 -107.7(3) . . . 2_655 ?
C20 N2 Cu N1 -162.7(4) . . . . ?
C16 N2 Cu N1 19.9(3) . . . . ?
C15 N1 Cu N2 144.6(3) . . . 2_655 ?
C14 N1 Cu N2 26.2(3) . . . 2_655 ?
C1 N1 Cu N2 -100.6(3) . . . 2_655 ?
C15 N1 Cu N2 -32.5(3) . . . . ?
C14 N1 Cu N2 -150.9(3) . . . . ?
C1 N1 Cu N2 82.3(3) . . . . ?
C15 N1 Cu O1 -120.0(2) . . . . ?
C14 N1 Cu O1 121.6(3) . . . . ?
C1 N1 Cu O1 -5.2(3) . . . . ?
C15 N1 Cu N1 60.0(2) . . . 2_655 ?
C14 N1 Cu N1 -58.4(3) . . . 2_655 ?
C1 N1 Cu N1 174.8(3) . . . 2_655 ?
